data_7229373
loop_
_publ_author_name
'Du, Ceng-Ceng'
'Wang, Xin-Fang'
'Zhou, Sheng-Bin'
'Wang, Duo-Zhi'
'Jia, Dianzeng'

_publ_section_title
;
 New complexes constructed from in situ nitration of
 (1H-tetrazol-5-yl)phenol: synthesis, structures and properties
;
_journal_name_full CrystEngComm
_journal_paper_doi 10.1039/C7CE00753A
_journal_year 2017
_chemical_formula_moiety 'C14 H4 Cu3 N12 O12, 0.5(O)'
_chemical_formula_sum 'C14 H12 Cu3 N12 O13'
_chemical_formula_weight 746.96
_space_group_crystal_system triclinic
_space_group_IT_number 2
_space_group_name_Hall '-P 1'
_space_group_name_H-M_alt 'P -1'
_symmetry_space_group_name_Hall '-P 1'
_symmetry_space_group_name_H-M 'P -1'
_atom_sites_solution_hydrogens geom
_atom_sites_solution_primary direct
_audit_creation_date 2017-08-26
_audit_creation_method
;
Olex2 1.2
(compiled 2017.07.20 svn.r3457 for OlexSys, GUI svn.r5381)
;
_audit_update_record
;
2017-10-18 deposited with the CCDC.
2017-10-23 downloaded from the CCDC.
;
_cell_angle_alpha 113.73(4)
_cell_angle_beta 102.22(4)
_cell_angle_gamma 104.23(4)
_cell_formula_units_Z 2
_cell_length_a 10.243(13)
_cell_length_b 10.444(13)
_cell_length_c 11.595(14)
_cell_measurement_reflns_used 535
_cell_measurement_temperature 293(2)
_cell_measurement_theta_max 22.08
_cell_measurement_theta_min 2.52
_cell_volume 1031(2)
_computing_molecular_graphics 'Olex2 (Dolomanov et al., 2009)'
_computing_publication_material 'Olex2 (Dolomanov et al., 2009)'
_computing_structure_refinement 'ShelXL (Sheldrick, 2015)'
_computing_structure_solution 'ShelXS (Sheldrick, 2008)'
_diffrn_ambient_temperature 293(2)
_diffrn_measured_fraction_theta_full 0.996
_diffrn_measured_fraction_theta_max 0.996
_diffrn_measurement_device_type 'CCD area detector'
_diffrn_measurement_method 'phi and omega scans'
_diffrn_radiation_monochromator graphite
_diffrn_radiation_type MoK\a
_diffrn_radiation_wavelength 0.71073
_diffrn_reflns_av_R_equivalents 0.0946
_diffrn_reflns_av_unetI/netI 0.1578
_diffrn_reflns_Laue_measured_fraction_full 0.996
_diffrn_reflns_Laue_measured_fraction_max 0.996
_diffrn_reflns_limit_h_max 12
_diffrn_reflns_limit_h_min -11
_diffrn_reflns_limit_k_max 12
_diffrn_reflns_limit_k_min -12
_diffrn_reflns_limit_l_max 9
_diffrn_reflns_limit_l_min -13
_diffrn_reflns_number 6550
_diffrn_reflns_point_group_measured_fraction_full 0.996
_diffrn_reflns_point_group_measured_fraction_max 0.996
_diffrn_reflns_theta_full 25.187
_diffrn_reflns_theta_max 25.187
_diffrn_reflns_theta_min 2.048
_exptl_absorpt_coefficient_mu 3.174
_exptl_absorpt_correction_T_max 0.5989
_exptl_absorpt_correction_T_min 0.5419
_exptl_absorpt_correction_type multi-scan
_exptl_absorpt_process_details sadabs
_exptl_crystal_colour blue
_exptl_crystal_colour_primary blue
_exptl_crystal_density_diffrn 2.380
_exptl_crystal_density_method 'not measured'
_exptl_crystal_description Block
_exptl_crystal_F_000 726
_exptl_crystal_size_max 0.22
_exptl_crystal_size_mid 0.2
_exptl_crystal_size_min 0.18
_refine_diff_density_max 1.915
_refine_diff_density_min -2.025
_refine_diff_density_rms 0.261
_refine_ls_extinction_method none
_refine_ls_goodness_of_fit_ref 0.994
_refine_ls_hydrogen_treatment constr
_refine_ls_matrix_type full
_refine_ls_number_parameters 355
_refine_ls_number_reflns 3644
_refine_ls_number_restraints 994
_refine_ls_restrained_S_all 0.923
_refine_ls_R_factor_all 0.1544
_refine_ls_R_factor_gt 0.0738
_refine_ls_shift/su_max 0.004
_refine_ls_shift/su_mean 0.000
_refine_ls_structure_factor_coef Fsqd
_refine_ls_weighting_details 'w=1/[\s^2^(Fo^2^)+(0.1659P)^2^] where P=(Fo^2^+2Fc^2^)/3'
_refine_ls_weighting_scheme calc
_refine_ls_wR_factor_gt 0.2425
_refine_ls_wR_factor_ref 0.2938
_reflns_Friedel_coverage 0.000
_reflns_number_gt 1956
_reflns_number_total 3644
_reflns_threshold_expression 'I > 2\s(I)'
_cod_data_source_file c7ce00753a2.cif
_cod_data_source_block 4
_cod_depositor_comments
;
The following automatic conversions were performed:

'_exptl_absorpt_correction_type' value 'Multi-scan' changed to
'multi-scan' according to
/home/data/users/saulius/crontab/automatic-downloads/rss-feeds/RSC/lib/dictionaries/cif_core.dic
dictionary named 'cif_core.dic' version 2.4.2 from 2011-04-26.

Automatic conversion script
Id: cif_fix_values 4973 2017-02-22 13:04:09Z antanas 
;
_cod_database_code 7229373
_shelx_shelxl_version_number 2017/1
_shelx_space_group_comment
;
The symmetry employed for this shelxl refinement is uniquely defined
by the following loop, which should always be used as a source of
symmetry information in preference to the above space-group names.
They are only intended as comments.
;
_shelx_estimated_absorpt_t_max 0.599
_shelx_estimated_absorpt_t_min 0.542
_olex2_refinement_description
;
1. Fixed Uiso
 At 1.2 times of:
  All C(H) groups
2. Rigid bond restraints
 Cu1, O12
 with sigma for 1-2 distances of 0.001 and sigma for 1-3 distances of 0.001
 N11, O9, O10
 with sigma for 1-2 distances of 0.001 and sigma for 1-3 distances of 0.002
3. Uiso/Uaniso restraints and constraints
C1 \\sim C2 \\sim C3 \\sim C4 \\sim C5 \\sim C6 \\sim C7 \\sim C10 \\sim C11
\\sim C12 \\sim C13 \\sim C14 \\sim C15 \\sim C16 \\sim N10 \\sim N9 \\sim N12
\\sim N11 \\sim N1 \\sim N2 \\sim N3 \\sim N4 \\sim N5 \\sim N6 \\sim N7 \\sim
N8 \\sim O1 \\sim O2 \\sim O3 \\sim O4 \\sim O5 \\sim O6 \\sim O7 \\sim O8
\\sim O9 \\sim O10 \\sim O11 \\sim O12 \\sim O13: within 3.8A with sigma of
0.01 and sigma for terminal atoms of 0.02
Uanis(N4) \\sim Ueq, Uanis(N2) \\sim Ueq, Uanis(O12) \\sim Ueq: with sigma of
0.001 and sigma for terminal atoms of 0.002
4. Others
 Fixed Sof: O13(0.5)
5.a Aromatic/amide H refined with riding coordinates:
 C3(H3), C7(H7), C12(H12), C16(H16)
5.b Fitted hexagon refined as free rotating group:
 C2(C3,C4,C5,C6,C7), C11(C12,C13,C14,C15,C16)
;
_olex2_submission_special_instructions 'No special instructions were received'

loop_
_space_group_symop_operation_xyz
'x, y, z'
'-x, -y, -z'

loop_
_atom_site_label
_atom_site_type_symbol
_atom_site_fract_x
_atom_site_fract_y
_atom_site_fract_z
_atom_site_U_iso_or_equiv
_atom_site_adp_type
_atom_site_occupancy
_atom_site_site_symmetry_order
_atom_site_calc_flag
_atom_site_refinement_flags_posn
_atom_site_refinement_flags_adp
_atom_site_refinement_flags_occupancy
C1 C -0.3469(15) -0.1419(16) 0.7391(14) 0.022(2) Uani 1 1 d . U .
C2 C -0.2493(9) -0.1202(10) 0.8669(7) 0.022(2) Uani 1 1 d . U .
C3 C -0.1574(10) -0.1985(9) 0.8659(7) 0.026(2) Uani 1 1 d G U .
H3 H -0.153620 -0.263927 0.784694 0.031 Uiso 1 1 calc R . .
C4 C -0.0710(9) -0.1790(10) 0.9862(9) 0.026(2) Uani 1 1 d G U .
C5 C -0.0766(10) -0.0813(11) 1.1076(7) 0.030(2) Uani 1 1 d G U .
C6 C -0.1686(10) -0.0030(10) 1.1086(7) 0.028(2) Uani 1 1 d G U .
C7 C -0.2550(9) -0.0225(10) 0.9882(8) 0.029(2) Uani 1 1 d G U .
H7 H -0.316486 0.029931 0.988853 0.035 Uiso 1 1 calc R . .
N10 N -0.1798(14) 0.1020(15) 1.2290(13) 0.032(2) Uani 1 1 d . U .
N9 N 0.0162(13) -0.2655(14) 0.9755(13) 0.029(2) Uani 1 1 d . U .
C10 C 0.1417(15) 0.3804(15) 0.7548(15) 0.022(2) Uani 1 1 d . U .
C11 C 0.2514(8) 0.3676(10) 0.8544(8) 0.022(2) Uani 1 1 d . U .
C12 C 0.3275(10) 0.2769(10) 0.8070(7) 0.026(2) Uani 1 1 d G U .
H12 H 0.311607 0.227236 0.715473 0.031 Uiso 1 1 calc R . .
C13 C 0.4273(9) 0.2604(10) 0.8965(9) 0.026(2) Uani 1 1 d G U .
C14 C 0.4510(9) 0.3346(10) 1.0333(8) 0.028(2) Uani 1 1 d G U .
C15 C 0.3749(10) 0.4252(10) 1.0807(6) 0.023(2) Uani 1 1 d G U .
C16 C 0.2751(9) 0.4417(10) 0.9913(8) 0.026(2) Uani 1 1 d G U .
H16 H 0.224136 0.502409 1.023001 0.032 Uiso 1 1 calc R . .
N12 N 0.3936(13) 0.5074(14) 1.2201(13) 0.028(2) Uani 1 1 d . U .
N11 N 0.4998(14) 0.1656(15) 0.8442(15) 0.037(2) Uani 1 1 d . U .
Cu1 Cu -0.14638(17) 0.11695(19) 0.70073(17) 0.0215(5) Uani 1 1 d . U .
Cu2 Cu -0.26146(17) 0.29985(19) 0.54084(17) 0.0195(5) Uani 1 1 d . . .
Cu3 Cu 0.35348(16) 0.61207(18) 0.69734(16) 0.0183(5) Uani 1 1 d . . .
N1 N -0.3122(12) -0.0710(13) 0.6709(12) 0.024(2) Uani 1 1 d . U .
N2 N -0.4332(12) -0.1166(13) 0.5680(12) 0.0224(18) Uani 1 1 d . U .
N3 N -0.5346(12) -0.2149(13) 0.5715(11) 0.020(2) Uani 1 1 d . U .
N4 N -0.4855(12) -0.2335(13) 0.6783(12) 0.0227(18) Uani 1 1 d . U .
N5 N 0.0032(12) 0.3097(12) 0.7117(11) 0.0195(19) Uani 1 1 d . U .
N6 N -0.0509(12) 0.3609(12) 0.6319(12) 0.019(2) Uani 1 1 d . U .
N7 N 0.0500(12) 0.4568(13) 0.6233(12) 0.023(2) Uani 1 1 d . U .
N8 N 0.1751(12) 0.4703(13) 0.7020(12) 0.023(2) Uani 1 1 d . U .
O1 O -0.2390(14) 0.1878(15) 1.2208(12) 0.057(3) Uani 1 1 d . U .
O2 O -0.1637(16) 0.0851(17) 1.3253(14) 0.071(4) Uani 1 1 d . U .
O3 O -0.0010(11) -0.0602(11) 1.2307(10) 0.0272(19) Uani 1 1 d . U .
O4 O 0.0956(12) -0.2599(13) 1.0746(11) 0.039(2) Uani 1 1 d . U .
O5 O 0.0184(14) -0.3424(15) 0.8650(12) 0.055(3) Uani 1 1 d . U .
O6 O 0.2944(11) 0.5440(13) 1.2457(11) 0.037(2) Uani 1 1 d . U .
O7 O 0.5031(11) 0.5374(12) 1.3125(10) 0.033(2) Uani 1 1 d . U .
O8 O 0.5459(10) 0.3087(11) 1.1134(10) 0.0283(19) Uani 1 1 d . U .
O9 O 0.5018(16) 0.0658(15) 0.8691(14) 0.064(3) Uani 1 1 d . U .
O10 O 0.5555(16) 0.1821(18) 0.7706(15) 0.075(3) Uani 1 1 d . U .
O11 O 0.2439(10) 0.5516(11) 0.5163(10) 0.027(2) Uani 1 1 d . U .
O12 O -0.2814(10) 0.1541(10) 0.5953(9) 0.0206(14) Uani 1 1 d . U .
O13 O -0.080(2) -0.041(2) 0.502(2) 0.035(3) Uani 0.5 1 d . U P

loop_
_atom_site_aniso_label
_atom_site_aniso_U_11
_atom_site_aniso_U_22
_atom_site_aniso_U_33
_atom_site_aniso_U_23
_atom_site_aniso_U_13
_atom_site_aniso_U_12
C1 0.025(3) 0.026(3) 0.017(3) 0.015(3) -0.001(3) 0.012(3)
C2 0.027(3) 0.028(3) 0.020(3) 0.020(3) 0.003(3) 0.014(3)
C3 0.030(3) 0.030(3) 0.019(3) 0.015(3) 0.004(3) 0.012(3)
C4 0.031(3) 0.030(3) 0.021(3) 0.017(3) 0.003(3) 0.013(3)
C5 0.036(4) 0.033(3) 0.023(3) 0.017(3) 0.003(3) 0.014(3)
C6 0.034(4) 0.032(3) 0.020(3) 0.017(3) 0.002(3) 0.014(3)
C7 0.034(3) 0.032(3) 0.022(3) 0.016(3) 0.003(3) 0.013(3)
N10 0.040(4) 0.037(4) 0.020(4) 0.017(3) 0.002(3) 0.016(3)
N9 0.032(4) 0.033(4) 0.022(4) 0.016(3) -0.001(3) 0.014(3)
C10 0.019(3) 0.027(3) 0.023(3) 0.019(3) 0.001(3) 0.008(3)
C11 0.020(3) 0.027(3) 0.026(3) 0.021(3) 0.005(3) 0.005(3)
C12 0.025(3) 0.030(3) 0.027(3) 0.021(3) 0.005(3) 0.007(3)
C13 0.025(4) 0.030(3) 0.027(3) 0.022(3) 0.006(3) 0.008(3)
C14 0.027(3) 0.032(3) 0.027(3) 0.021(3) 0.006(3) 0.007(3)
C15 0.021(3) 0.030(3) 0.025(3) 0.022(3) 0.004(3) 0.009(3)
C16 0.022(3) 0.032(3) 0.026(3) 0.019(3) 0.003(3) 0.008(3)
N12 0.024(4) 0.032(3) 0.027(4) 0.019(3) 0.003(3) 0.008(3)
N11 0.028(4) 0.036(4) 0.038(4) 0.014(3) 0.004(3) 0.011(3)
Cu1 0.0139(9) 0.0264(10) 0.0237(10) 0.0201(8) -0.0032(7) 0.0012(7)
Cu2 0.0128(9) 0.0234(9) 0.0203(10) 0.0177(8) -0.0044(7) -0.0002(7)
Cu3 0.0132(9) 0.0227(9) 0.0162(9) 0.0146(8) -0.0036(7) 0.0006(7)
N1 0.024(3) 0.026(3) 0.021(3) 0.015(3) 0.001(3) 0.008(3)
N2 0.023(2) 0.023(2) 0.022(2) 0.0118(12) 0.0067(11) 0.0082(11)
N3 0.021(4) 0.024(4) 0.018(4) 0.017(3) 0.000(3) 0.008(3)
N4 0.023(2) 0.023(2) 0.022(2) 0.0119(12) 0.0070(11) 0.0083(11)
N5 0.019(3) 0.026(3) 0.022(3) 0.020(3) 0.005(3) 0.007(3)
N6 0.018(3) 0.024(3) 0.022(3) 0.019(3) 0.003(3) 0.006(3)
N7 0.019(4) 0.027(4) 0.025(4) 0.020(3) 0.000(3) 0.005(3)
N8 0.022(3) 0.026(3) 0.023(3) 0.020(3) 0.002(3) 0.002(3)
O1 0.059(5) 0.053(4) 0.035(4) 0.007(4) -0.001(4) 0.024(4)
O2 0.078(7) 0.075(6) 0.035(6) 0.008(5) 0.003(6) 0.034(6)
O3 0.030(3) 0.033(3) 0.020(3) 0.015(3) 0.001(3) 0.015(3)
O4 0.040(4) 0.044(4) 0.026(4) 0.012(3) 0.001(3) 0.024(3)
O5 0.046(6) 0.063(6) 0.031(6) 0.001(5) -0.003(5) 0.030(5)
O6 0.026(4) 0.046(4) 0.032(4) 0.017(3) 0.004(3) 0.009(3)
O7 0.028(4) 0.039(4) 0.026(4) 0.018(3) -0.001(3) 0.010(3)
O8 0.025(3) 0.031(3) 0.031(3) 0.018(3) 0.003(3) 0.013(3)
O9 0.077(6) 0.047(5) 0.061(6) 0.027(4) 0.007(5) 0.026(5)
O10 0.078(7) 0.074(6) 0.060(6) 0.026(5) 0.034(5) 0.012(6)
O11 0.026(5) 0.025(4) 0.020(4) 0.013(4) -0.003(4) 0.000(4)
O12 0.0210(16) 0.0210(16) 0.0213(16) 0.0131(12) 0.0024(8) 0.0093(11)
O13 0.030(4) 0.034(4) 0.028(4) 0.008(4) 0.002(4) 0.008(4)

loop_
_atom_type_symbol
_atom_type_description
_atom_type_scat_dispersion_real
_atom_type_scat_dispersion_imag
_atom_type_scat_source
C C 0.0030 0.0020 'International Tables Vol C Tables 4.2.6.8 and 6.1.1.4'
H H 0.0000 0.0000 'International Tables Vol C Tables 4.2.6.8 and 6.1.1.4'
Cu Cu 0.3200 1.2650 'International Tables Vol C Tables 4.2.6.8 and 6.1.1.4'
N N 0.0060 0.0030 'International Tables Vol C Tables 4.2.6.8 and 6.1.1.4'
O O 0.0110 0.0060 'International Tables Vol C Tables 4.2.6.8 and 6.1.1.4'

loop_
_geom_angle_atom_site_label_1
_geom_angle_atom_site_label_2
_geom_angle_atom_site_label_3
_geom_angle
_geom_angle_site_symmetry_1
_geom_angle_site_symmetry_3
N1 C1 C2 125.9(12) . .
N1 C1 N4 109.5(11) . .
N4 C1 C2 124.6(12) . .
C3 C2 C1 121.4(8) . .
C3 C2 C7 120.0 . .
C7 C2 C1 118.5(8) . .
C2 C3 H3 120.0 . .
C4 C3 C2 120.0 . .
C4 C3 H3 120.0 . .
C3 C4 N9 116.1(8) . .
C5 C4 C3 120.0 . .
C5 C4 N9 123.9(8) . .
C4 C5 C6 120.0 . .
O3 C5 C4 124.3(7) . .
O3 C5 C6 115.7(7) . .
C5 C6 N10 123.9(7) . .
C7 C6 C5 120.0 . .
C7 C6 N10 116.1(7) . .
C2 C7 H7 120.0 . .
C6 C7 C2 120.0 . .
C6 C7 H7 120.0 . .
O1 N10 C6 118.0(12) . .
O2 N10 C6 121.2(13) . .
O2 N10 O1 118.6(16) . .
O4 N9 C4 122.2(13) . .
O5 N9 C4 118.8(11) . .
O5 N9 O4 118.9(13) . .
N5 C10 C11 125.4(11) . .
N5 C10 N8 111.1(11) . .
N8 C10 C11 123.5(11) . .
C12 C11 C10 118.8(8) . .
C12 C11 C16 120.0 . .
C16 C11 C10 121.2(8) . .
C11 C12 H12 120.0 . .
C13 C12 C11 120.0 . .
C13 C12 H12 120.0 . .
C12 C13 C14 120.0 . .
C12 C13 N11 118.2(8) . .
C14 C13 N11 121.8(8) . .
C15 C14 C13 120.0 . .
O8 C14 C13 116.5(8) . .
O8 C14 C15 123.4(8) . .
C14 C15 N12 123.8(7) . .
C16 C15 C14 120.0 . .
C16 C15 N12 116.2(7) . .
C11 C16 H16 120.0 . .
C15 C16 C11 120.0 . .
C15 C16 H16 120.0 . .
O6 N12 C15 116.9(11) . .
O6 N12 O7 120.4(13) . .
O7 N12 C15 122.6(12) . .
O9 N11 C13 121.9(16) . .
O10 N11 C13 118.8(15) . .
O10 N11 O9 119.2(18) . .
N1 Cu1 Cu2 113.4(3) . .
N1 Cu1 N5 172.7(4) . .
N1 Cu1 O4 97.2(5) . 2_557
N1 Cu1 O13 93.3(6) . .
N5 Cu1 Cu2 59.4(3) . .
N5 Cu1 O4 86.9(4) . 2_557
N5 Cu1 O13 85.9(6) . .
O3 Cu1 Cu2 149.6(3) 2_557 .
O3 Cu1 N1 93.7(4) 2_557 .
O3 Cu1 N5 93.0(4) 2_557 .
O3 Cu1 O4 80.4(4) 2_557 2_557
O3 Cu1 O13 72.3(6) 2_557 .
O4 Cu1 Cu2 108.4(3) 2_557 .
O4 Cu1 O13 151.3(5) 2_557 .
O12 Cu1 Cu2 24.2(3) . .
O12 Cu1 N1 89.2(4) . .
O12 Cu1 N5 83.6(4) . .
O12 Cu1 O3 166.2(5) . 2_557
O12 Cu1 O4 112.7(4) . 2_557
O12 Cu1 O13 94.1(6) . .
O13 Cu1 Cu2 91.6(5) . .
Cu3 Cu2 Cu1 160.09(8) 2_566 .
N3 Cu2 Cu1 117.8(3) 2_456 .
N3 Cu2 Cu3 61.9(3) 2_456 2_566
N3 Cu2 N6 171.2(5) 2_456 .
N3 Cu2 O6 95.4(5) 2_456 2_567
N6 Cu2 Cu1 60.5(3) . .
N6 Cu2 Cu3 116.4(3) . 2_566
N6 Cu2 O6 93.1(4) . 2_567
O6 Cu2 Cu1 85.7(3) 2_567 .
O6 Cu2 Cu3 114.2(3) 2_567 2_566
O11 Cu2 Cu1 156.5(3) 2_566 .
O11 Cu2 Cu3 30.9(3) 2_566 2_566
O11 Cu2 N3 85.7(4) 2_566 2_456
O11 Cu2 N6 96.0(4) 2_566 .
O11 Cu2 O6 94.4(4) 2_566 2_567
O12 Cu2 Cu1 24.4(3) . .
O12 Cu2 Cu3 148.5(3) . 2_566
O12 Cu2 N3 93.5(4) . 2_456
O12 Cu2 N6 84.8(4) . .
O12 Cu2 O6 85.6(4) . 2_567
O12 Cu2 O11 179.2(4) . 2_566
N4 Cu3 Cu2 61.3(3) 1_665 2_566
N4 Cu3 O1 89.7(5) 1_665 2_567
N4 Cu3 O7 89.7(4) 1_665 2_667
N8 Cu3 Cu2 111.0(3) . 2_566
N8 Cu3 N4 171.7(4) . 1_665
N8 Cu3 O1 84.5(5) . 2_567
N8 Cu3 O7 97.5(4) . 2_667
O1 Cu3 Cu2 72.0(3) 2_567 2_566
O7 Cu3 Cu2 121.4(3) 2_667 2_566
O7 Cu3 O1 163.9(4) 2_667 2_567
O8 Cu3 Cu2 144.8(3) 2_667 2_566
O8 Cu3 N4 93.7(4) 2_667 1_665
O8 Cu3 N8 91.7(4) 2_667 .
O8 Cu3 O1 84.4(4) 2_667 2_567
O8 Cu3 O7 79.6(4) 2_667 2_667
O11 Cu3 Cu2 30.7(3) . 2_566
O11 Cu3 N4 86.0(4) . 1_665
O11 Cu3 N8 87.9(4) . .
O11 Cu3 O1 88.7(4) . 2_567
O11 Cu3 O7 107.3(4) . 2_667
O11 Cu3 O8 173.1(4) . 2_667
C1 N1 Cu1 138.3(9) . .
C1 N1 N2 106.4(11) . .
N2 N1 Cu1 113.4(8) . .
N3 N2 N1 108.7(10) . .
N2 N3 Cu2 125.8(8) . 2_456
N2 N3 N4 109.8(11) . .
N4 N3 Cu2 123.5(9) . 2_456
C1 N4 Cu3 141.5(10) . 1_445
N3 N4 C1 105.6(11) . .
N3 N4 Cu3 112.9(8) . 1_445
C10 N5 Cu1 138.7(9) . .
C10 N5 N6 104.6(11) . .
N6 N5 Cu1 115.2(8) . .
N5 N6 Cu2 123.5(9) . .
N7 N6 Cu2 124.8(8) . .
N7 N6 N5 111.7(10) . .
N6 N7 N8 106.2(10) . .
C10 N8 Cu3 140.5(9) . .
C10 N8 N7 106.4(11) . .
N7 N8 Cu3 113.1(8) . .
N10 O1 Cu3 156.3(12) . 2_567
C5 O3 Cu1 136.7(8) . 2_557
N9 O4 Cu1 131.9(10) . 2_557
N12 O6 Cu2 133.8(9) . 2_567
N12 O7 Cu3 125.8(9) . 2_667
C14 O8 Cu3 138.7(8) . 2_667
Cu2 O11 Cu3 118.4(5) 2_566 .
Cu2 O12 Cu1 131.5(5) . .
O13 O13 Cu1 116.1(17) 2_556 .

loop_
_geom_bond_atom_site_label_1
_geom_bond_atom_site_label_2
_geom_bond_distance
_geom_bond_site_symmetry_2
C1 C2 1.495(14) .
C1 N1 1.327(17) .
C1 N4 1.339(18) .
C2 C3 1.3900 .
C2 C7 1.3900 .
C3 H3 0.9300 .
C3 C4 1.3900 .
C4 C5 1.3900 .
C4 N9 1.408(14) .
C5 C6 1.3900 .
C5 O3 1.372(11) .
C6 C7 1.3900 .
C6 N10 1.437(15) .
C7 H7 0.9300 .
N10 O1 1.221(17) .
N10 O2 1.184(17) .
N9 O4 1.229(15) .
N9 O5 1.216(17) .
C10 C11 1.505(14) .
C10 N5 1.301(17) .
C10 N8 1.330(16) .
C11 C12 1.3900 .
C11 C16 1.3900 .
C12 H12 0.9300 .
C12 C13 1.3900 .
C13 C14 1.3900 .
C13 N11 1.404(16) .
C14 C15 1.3900 .
C14 O8 1.352(10) .
C15 C16 1.3900 .
C15 N12 1.434(15) .
C16 H16 0.9300 .
N12 O6 1.222(16) .
N12 O7 1.245(14) .
N11 O9 1.191(18) .
N11 O10 1.166(19) .
Cu1 Cu2 3.392(3) .
Cu1 N1 2.103(12) .
Cu1 N5 2.148(11) .
Cu1 O3 1.890(9) 2_557
Cu1 O4 2.281(12) 2_557
Cu1 O12 1.867(9) .
Cu1 O13 2.58(2) .
Cu2 Cu3 3.276(4) 2_566
Cu2 N3 1.963(11) 2_456
Cu2 N6 1.998(11) .
Cu2 O6 2.505(12) 2_567
Cu2 O11 1.902(9) 2_566
Cu2 O12 1.853(9) .
Cu3 N4 2.123(12) 1_665
Cu3 N8 2.076(11) .
Cu3 O1 2.593(14) 2_567
Cu3 O7 2.380(11) 2_667
Cu3 O8 1.930(10) 2_667
Cu3 O11 1.911(10) .
N1 N2 1.347(15) .
N2 N3 1.289(16) .
N3 N4 1.342(15) .
N5 N6 1.333(14) .
N6 N7 1.302(15) .
N7 N8 1.344(15) .
O13 O13 1.67(4) 2_556

loop_
_geom_torsion_atom_site_label_1
_geom_torsion_atom_site_label_2
_geom_torsion_atom_site_label_3
_geom_torsion_atom_site_label_4
_geom_torsion
_geom_torsion_site_symmetry_1
_geom_torsion_site_symmetry_4
C1 C2 C3 C4 -178.2(10) . .
C1 C2 C7 C6 178.2(10) . .
C1 N1 N2 N3 -2.3(15) . .
C2 C1 N1 Cu1 -14(2) . .
C2 C1 N1 N2 -176.2(13) . .
C2 C1 N4 Cu3 -1(3) . 1_445
C2 C1 N4 N3 177.4(12) . .
C2 C3 C4 C5 0.0 . .
C2 C3 C4 N9 178.6(10) . .
C3 C2 C7 C6 0.0 . .
C3 C4 C5 C6 0.0 . .
C3 C4 C5 O3 176.7(11) . .
C3 C4 N9 O4 -178.9(11) . .
C3 C4 N9 O5 4.9(16) . .
C4 C5 C6 C7 0.0 . .
C4 C5 C6 N10 -178.9(11) . .
C4 C5 O3 Cu1 9.4(16) . 2_557
C4 N9 O4 Cu1 -3(2) . 2_557
C5 C4 N9 O4 -0.4(18) . .
C5 C4 N9 O5 -176.6(11) . .
C5 C6 C7 C2 0.0 . .
C5 C6 N10 O1 164.3(12) . .
C5 C6 N10 O2 -32.8(19) . .
C6 C5 O3 Cu1 -173.8(8) . 2_557
C6 N10 O1 Cu3 170(2) . 2_567
C7 C2 C3 C4 0.0 . .
C7 C6 N10 O1 -14.7(17) . .
C7 C6 N10 O2 148.2(13) . .
N10 C6 C7 C2 179.0(10) . .
N9 C4 C5 C6 -178.4(11) . .
N9 C4 C5 O3 -1.8(12) . .
C10 C11 C12 C13 -178.6(9) . .
C10 C11 C16 C15 178.6(10) . .
C10 N5 N6 Cu2 -177.3(10) . .
C10 N5 N6 N7 1.4(16) . .
C11 C10 N5 Cu1 -19(2) . .
C11 C10 N5 N6 176.7(13) . .
C11 C10 N8 Cu3 6(3) . .
C11 C10 N8 N7 -177.1(13) . .
C11 C12 C13 C14 0.0 . .
C11 C12 C13 N11 178.8(10) . .
C12 C11 C16 C15 0.0 . .
C12 C13 C14 C15 0.0 . .
C12 C13 C14 O8 177.7(9) . .
C12 C13 N11 O9 -126.5(13) . .
C12 C13 N11 O10 50.8(17) . .
C13 C14 C15 C16 0.0 . .
C13 C14 C15 N12 -179.2(10) . .
C13 C14 O8 Cu3 169.3(8) . 2_667
C14 C13 N11 O9 52.3(17) . .
C14 C13 N11 O10 -130.3(13) . .
C14 C15 C16 C11 0.0 . .
C14 C15 N12 O6 -158.2(9) . .
C14 C15 N12 O7 19.7(15) . .
C15 C14 O8 Cu3 -13.1(15) . 2_667
C15 N12 O6 Cu2 -174.8(8) . 2_567
C15 N12 O7 Cu3 -31.0(16) . 2_667
C16 C11 C12 C13 0.0 . .
C16 C15 N12 O6 22.6(14) . .
C16 C15 N12 O7 -159.5(10) . .
N12 C15 C16 C11 179.2(9) . .
N11 C13 C14 C15 -178.8(11) . .
N11 C13 C14 O8 -1.1(11) . .
Cu1 N1 N2 N3 -169.6(9) . .
Cu1 N5 N6 Cu2 14.1(14) . .
Cu1 N5 N6 N7 -167.2(9) . .
Cu2 N3 N4 C1 -171.1(10) 2_456 .
Cu2 N3 N4 Cu3 7.7(13) 2_456 1_445
Cu2 N6 N7 N8 178.0(9) . .
Cu3 Cu2 O12 Cu1 139.3(4) 2_566 .
N1 C1 C2 C3 -85.3(15) . .
N1 C1 C2 C7 96.5(15) . .
N1 C1 N4 Cu3 -178.9(11) . 1_445
N1 C1 N4 N3 -0.7(16) . .
N1 Cu1 O12 Cu2 -178.1(8) . .
N1 N2 N3 Cu2 171.9(9) . 2_456
N1 N2 N3 N4 2.0(15) . .
N2 N3 N4 C1 -0.8(16) . .
N2 N3 N4 Cu3 178.0(9) . 1_445
N3 Cu2 O12 Cu1 175.6(8) 2_456 .
N4 C1 C2 C3 97.0(15) . .
N4 C1 C2 C7 -81.2(15) . .
N4 C1 N1 Cu1 164.2(11) . .
N4 C1 N1 N2 1.8(16) . .
N5 C10 C11 C12 101.3(15) . .
N5 C10 C11 C16 -77.4(16) . .
N5 C10 N8 Cu3 -175.5(12) . .
N5 C10 N8 N7 1.2(17) . .
N5 Cu1 O12 Cu2 0.5(7) . .
N5 N6 N7 N8 -0.7(16) . .
N6 Cu2 O12 Cu1 4.3(8) . .
N6 N7 N8 C10 -0.3(15) . .
N6 N7 N8 Cu3 177.4(9) . .
N8 C10 C11 C12 -80.6(15) . .
N8 C10 C11 C16 100.7(15) . .
N8 C10 N5 Cu1 162.7(11) . .
N8 C10 N5 N6 -1.6(17) . .
O2 N10 O1 Cu3 7(4) . 2_567
O3 C5 C6 C7 -176.9(10) . .
O3 C5 C6 N10 4.1(11) . .
O3 Cu1 O12 Cu2 -75.9(19) 2_557 .
O4 Cu1 O12 Cu2 84.4(8) 2_557 .
O5 N9 O4 Cu1 173.0(11) . 2_557
O6 N12 O7 Cu3 146.8(11) . 2_667
O6 Cu2 O12 Cu1 -89.3(7) 2_567 .
O7 N12 O6 Cu2 7(2) . 2_567
O8 C14 C15 C16 -177.5(10) . .
O8 C14 C15 N12 3.3(11) . .
O13 Cu1 O12 Cu2 -84.9(8) . .
